data_1553202
loop_
_publ_author_name
'Tang, Guo-Dong'
'Pan, Cheng-Ling'
'Li, Xingwei'

_publ_section_title
;
 Iridium(iii)- and rhodium(iii)-catalyzed coupling of anilines with
 \a-diazoesters via chelation-assisted C--H activation
;
_journal_issue 1
_journal_name_full 'Organic Chemistry Frontiers'
_journal_page_first 87
_journal_paper_doi 10.1039/C5QO00316D
_journal_volume 3
_journal_year 2016
_chemical_formula_sum 'C25 H32 Cl Ir N2'
_chemical_formula_weight 588.18
_chemical_name_common IrNC
_chemical_name_systematic IrNC
_chemical_properties_physical Air-sensitive
_space_group_IT_number 14
_space_group_name_Hall '-P 2yn'
_space_group_name_H-M_alt 'P 1 21/n 1'
_symmetry_cell_setting monoclinic
_symmetry_space_group_name_H-M 'P 1 21/n 1'
_atom_sites_solution_hydrogens geom
_atom_sites_solution_primary direct
_atom_sites_solution_secondary difmap
_audit_creation_method SHELXL-97
_audit_update_record
;
2015-10-08 deposited with the CCDC.
2015-11-16 downloaded from the CCDC.
;
_cell_angle_alpha 90.00
_cell_angle_beta 93.26(3)
_cell_angle_gamma 90.00
_cell_formula_units_Z 4
_cell_length_a 13.083(3)
_cell_length_b 9.848(2)
_cell_length_c 18.876(4)
_cell_measurement_temperature 293(2)
_cell_volume 2428.1(9)
_computing_structure_refinement 'SHELXL-97 (Sheldrick, 1997)'
_computing_structure_solution 'SHELXS-97 (Sheldrick, 1990)'
_diffrn_ambient_temperature 293(2)
_diffrn_measured_fraction_theta_full 0.995
_diffrn_measured_fraction_theta_max 0.995
_diffrn_radiation_monochromator graphite
_diffrn_radiation_source 'fine-focus sealed tube'
_diffrn_radiation_type MoK\a
_diffrn_radiation_wavelength 0.71073
_diffrn_reflns_av_R_equivalents 0.0422
_diffrn_reflns_av_sigmaI/netI 0.0237
_diffrn_reflns_limit_h_max 17
_diffrn_reflns_limit_h_min -17
_diffrn_reflns_limit_k_max 12
_diffrn_reflns_limit_k_min -12
_diffrn_reflns_limit_l_max 24
_diffrn_reflns_limit_l_min -24
_diffrn_reflns_number 48591
_diffrn_reflns_theta_full 27.59
_diffrn_reflns_theta_max 27.59
_diffrn_reflns_theta_min 3.32
_exptl_absorpt_coefficient_mu 5.621
_exptl_crystal_colour orange
_exptl_crystal_density_diffrn 1.609
_exptl_crystal_density_method 'not measured'
_exptl_crystal_F_000 1160
_exptl_crystal_size_max 0.30
_exptl_crystal_size_mid 0.20
_exptl_crystal_size_min 0.10
_refine_diff_density_max 0.896
_refine_diff_density_min -0.583
_refine_diff_density_rms 0.094
_refine_ls_extinction_method none
_refine_ls_goodness_of_fit_ref 1.016
_refine_ls_hydrogen_treatment mixed
_refine_ls_matrix_type full
_refine_ls_number_parameters 262
_refine_ls_number_reflns 5599
_refine_ls_number_restraints 0
_refine_ls_restrained_S_all 1.016
_refine_ls_R_factor_all 0.0331
_refine_ls_R_factor_gt 0.0232
_refine_ls_shift/su_max 0.002
_refine_ls_shift/su_mean 0.000
_refine_ls_structure_factor_coef Fsqd
_refine_ls_weighting_details 'calc w=1/[\s^2^(Fo^2^)+(0.0300P)^2^+1.7991P] where P=(Fo^2^+2Fc^2^)/3'
_refine_ls_weighting_scheme calc
_refine_ls_wR_factor_gt 0.0533
_refine_ls_wR_factor_ref 0.0575
_reflns_number_gt 4757
_reflns_number_total 5599
_reflns_threshold_expression >2sigma(I)
_cod_data_source_file c5qo00316d2.cif
_cod_data_source_block m
_cod_depositor_comments
;
The following automatic conversions were performed:

data item '_symmetry_cell_setting' value 'Monoclinic' was changed to
'monoclinic' in accordance with the
/home/saulius/struct/COD-crude-data/automatic-downloads/DataCite-retrospective/RSC/depositions/lib/dictionaries/cif_core.dic
dictionary named 'cif_core.dic' version 2.4.2 last updated on
2011-04-26.

Automatic conversion script
Id: cif_fix_values 6909 2019-04-08 15:41:33Z antanas 
;
_cod_original_cell_volume 2428.2(8)
_cod_original_sg_symbol_H-M P2(1)/n
_cod_database_code 1553202

loop_
_symmetry_equiv_pos_as_xyz
'x, y, z'
'-x+1/2, y+1/2, -z+1/2'
'-x, -y, -z'
'x-1/2, -y-1/2, z-1/2'

loop_
_atom_site_label
_atom_site_type_symbol
_atom_site_fract_x
_atom_site_fract_y
_atom_site_fract_z
_atom_site_U_iso_or_equiv
_atom_site_adp_type
_atom_site_occupancy
_atom_site_symmetry_multiplicity
_atom_site_calc_flag
_atom_site_refinement_flags
Ir1 Ir 0.817703(9) 0.766990(12) 0.397550(6) 0.03131(5) Uani 1 1 d .
Cl1 Cl 0.80338(7) 1.00905(8) 0.41351(4) 0.04418(19) Uani 1 1 d .
N1 N 0.8811(2) 0.8005(3) 0.29897(14) 0.0359(6) Uani 1 1 d .
N2 N 0.7564(2) 0.6703(3) 0.23728(14) 0.0471(7) Uani 1 1 d .
H2A H 0.7484 0.6003 0.2102 0.057 Uiso 1 1 calc R
C1 C 0.6790(3) 0.7681(3) 0.34133(17) 0.0345(7) Uani 1 1 d .
C2 C 0.6703(2) 0.7136(3) 0.27326(17) 0.0360(7) Uani 1 1 d .
C3 C 0.5752(3) 0.6976(4) 0.23790(19) 0.0476(8) Uani 1 1 d .
H3A H 0.5703 0.6622 0.1922 0.057 Uiso 1 1 calc R
C4 C 0.4881(3) 0.7340(4) 0.2706(2) 0.0535(10) Uani 1 1 d .
H4A H 0.4247 0.7195 0.2470 0.064 Uiso 1 1 calc R
C5 C 0.4919(3) 0.7915(4) 0.3373(2) 0.0478(9) Uani 1 1 d .
C6 C 0.5891(3) 0.8094(4) 0.37058(18) 0.0424(8) Uani 1 1 d .
H6A H 0.5939 0.8513 0.4148 0.051 Uiso 1 1 calc R
C7 C 0.3941(3) 0.8294(5) 0.3726(3) 0.0723(13) Uani 1 1 d .
C8 C 0.3310(7) 0.7036(11) 0.3791(7) 0.226(7) Uani 1 1 d .
H8A H 0.3678 0.6394 0.4092 0.339 Uiso 1 1 calc R
H8B H 0.3172 0.6645 0.3330 0.339 Uiso 1 1 calc R
H8C H 0.2676 0.7263 0.3994 0.339 Uiso 1 1 calc R
C9 C 0.4098(5) 0.9065(11) 0.4383(4) 0.216(6) Uani 1 1 d .
H9A H 0.4496 0.8535 0.4725 0.324 Uiso 1 1 calc R
H9B H 0.3448 0.9277 0.4566 0.324 Uiso 1 1 calc R
H9C H 0.4456 0.9892 0.4290 0.324 Uiso 1 1 calc R
C10 C 0.3291(5) 0.9228(10) 0.3245(4) 0.175(4) Uani 1 1 d .
H10A H 0.3120 0.8775 0.2803 0.263 Uiso 1 1 calc R
H10B H 0.3668 1.0041 0.3157 0.263 Uiso 1 1 calc R
H10C H 0.2674 0.9457 0.3470 0.263 Uiso 1 1 calc R
C11 C 0.8496(3) 0.7284(3) 0.24141(18) 0.0386(7) Uani 1 1 d .
C12 C 0.9136(3) 0.7121(4) 0.1842(2) 0.0566(10) Uani 1 1 d .
H12A H 0.8930 0.6583 0.1455 0.068 Uiso 1 1 calc R
C13 C 1.0062(4) 0.7769(5) 0.1867(3) 0.0686(13) Uani 1 1 d .
H13A H 1.0496 0.7664 0.1497 0.082 Uiso 1 1 calc R
C14 C 1.0353(3) 0.8576(4) 0.2440(2) 0.0633(11) Uani 1 1 d .
H14A H 1.0967 0.9054 0.2452 0.076 Uiso 1 1 calc R
C15 C 0.9722(3) 0.8658(4) 0.2986(2) 0.0492(8) Uani 1 1 d .
H15A H 0.9926 0.9188 0.3377 0.059 Uiso 1 1 calc R
C16 C 0.9019(3) 0.5818(4) 0.41784(19) 0.0559(10) Uani 1 1 d .
C17 C 0.7987(3) 0.5681(4) 0.4386(2) 0.0581(11) Uani 1 1 d .
C18 C 0.7855(3) 0.6655(4) 0.49421(18) 0.0508(9) Uani 1 1 d .
C19 C 0.8811(3) 0.7314(3) 0.5072(2) 0.0472(9) Uani 1 1 d .
C20 C 0.9528(3) 0.6806(4) 0.4624(2) 0.0496(9) Uani 1 1 d .
C21 C 0.9517(5) 0.4996(5) 0.3628(2) 0.110(2) Uani 1 1 d .
H21A H 0.9844 0.4218 0.3848 0.165 Uiso 1 1 calc R
H21B H 1.0019 0.5540 0.3408 0.165 Uiso 1 1 calc R
H21C H 0.9009 0.4701 0.3275 0.165 Uiso 1 1 calc R
C22 C 0.7196(5) 0.4671(5) 0.4110(3) 0.121(3) Uani 1 1 d .
H22A H 0.7264 0.3847 0.4380 0.182 Uiso 1 1 calc R
H22B H 0.7297 0.4481 0.3620 0.182 Uiso 1 1 calc R
H22C H 0.6524 0.5042 0.4153 0.182 Uiso 1 1 calc R
C23 C 1.0643(4) 0.7190(6) 0.4616(3) 0.0916(19) Uani 1 1 d .
H23A H 1.1035 0.6642 0.4953 0.137 Uiso 1 1 calc R
H23B H 1.0724 0.8130 0.4741 0.137 Uiso 1 1 calc R
H23C H 1.0879 0.7042 0.4150 0.137 Uiso 1 1 calc R
C24 C 0.6941(4) 0.6803(7) 0.5382(3) 0.104(2) Uani 1 1 d .
H24A H 0.7016 0.6213 0.5787 0.157 Uiso 1 1 calc R
H24B H 0.6332 0.6565 0.5102 0.157 Uiso 1 1 calc R
H24C H 0.6892 0.7727 0.5540 0.157 Uiso 1 1 calc R
C25 C 0.9024(4) 0.8404(5) 0.5626(2) 0.0808(15) Uani 1 1 d .
H25A H 0.9298 0.7994 0.6058 0.121 Uiso 1 1 calc R
H25B H 0.8400 0.8870 0.5715 0.121 Uiso 1 1 calc R
H25C H 0.9511 0.9040 0.5458 0.121 Uiso 1 1 calc R

loop_
_atom_site_aniso_label
_atom_site_aniso_U_11
_atom_site_aniso_U_22
_atom_site_aniso_U_33
_atom_site_aniso_U_23
_atom_site_aniso_U_13
_atom_site_aniso_U_12
Ir1 0.03124(8) 0.03546(8) 0.02685(7) -0.00026(5) -0.00162(5) 0.00101(5)
Cl1 0.0580(5) 0.0369(4) 0.0369(4) -0.0006(3) -0.0040(4) 0.0017(4)
N1 0.0340(14) 0.0399(14) 0.0339(14) 0.0019(11) 0.0043(11) 0.0031(11)
N2 0.0459(17) 0.0559(18) 0.0396(16) -0.0167(14) 0.0024(13) 0.0002(14)
C1 0.0333(17) 0.0377(16) 0.0322(16) -0.0008(12) 0.0007(13) -0.0012(12)
C2 0.0347(17) 0.0396(17) 0.0336(17) -0.0033(13) -0.0001(13) 0.0010(13)
C3 0.044(2) 0.053(2) 0.044(2) -0.0091(16) -0.0086(16) -0.0040(16)
C4 0.034(2) 0.062(2) 0.063(3) -0.0039(18) -0.0109(18) -0.0047(16)
C5 0.0313(18) 0.053(2) 0.059(2) -0.0031(18) 0.0018(16) -0.0009(15)
C6 0.0395(19) 0.0478(19) 0.0401(18) -0.0062(15) 0.0042(15) -0.0002(15)
C7 0.032(2) 0.093(3) 0.093(3) -0.013(3) 0.014(2) 0.004(2)
C8 0.135(8) 0.184(10) 0.377(18) -0.032(10) 0.174(11) -0.055(7)
C9 0.066(4) 0.414(17) 0.172(7) -0.176(9) 0.033(4) 0.023(6)
C10 0.112(6) 0.238(10) 0.176(8) -0.033(7) 0.005(5) 0.105(6)
C11 0.0392(19) 0.0474(19) 0.0295(16) 0.0035(13) 0.0042(14) 0.0090(14)
C12 0.053(2) 0.075(3) 0.043(2) -0.0039(19) 0.0123(18) 0.013(2)
C13 0.060(3) 0.086(3) 0.063(3) 0.003(2) 0.030(2) 0.008(2)
C14 0.049(2) 0.067(3) 0.077(3) 0.007(2) 0.025(2) -0.007(2)
C15 0.043(2) 0.049(2) 0.056(2) 0.0010(17) 0.0055(17) -0.0035(16)
C16 0.083(3) 0.042(2) 0.043(2) 0.0032(16) 0.0038(19) 0.0236(19)
C17 0.072(3) 0.0374(19) 0.062(2) 0.0156(18) -0.025(2) -0.0150(18)
C18 0.051(2) 0.061(2) 0.0411(19) 0.0220(18) 0.0055(17) 0.0071(18)
C19 0.061(2) 0.0452(19) 0.0340(18) 0.0061(14) -0.0106(17) 0.0058(17)
C20 0.044(2) 0.053(2) 0.050(2) 0.0126(18) -0.0070(17) 0.0079(17)
C21 0.181(6) 0.084(4) 0.067(3) -0.001(3) 0.015(3) 0.080(4)
C22 0.159(6) 0.068(3) 0.128(5) 0.037(3) -0.071(4) -0.065(4)
C23 0.044(3) 0.118(4) 0.111(5) 0.053(3) -0.011(3) 0.008(3)
C24 0.076(4) 0.155(5) 0.086(4) 0.065(4) 0.037(3) 0.027(4)
C25 0.125(4) 0.068(3) 0.045(2) -0.011(2) -0.025(3) 0.012(3)

loop_
_atom_type_symbol
_atom_type_description
_atom_type_scat_dispersion_real
_atom_type_scat_dispersion_imag
_atom_type_scat_source
C C 0.0033 0.0016 'International Tables Vol C Tables 4.2.6.8 and 6.1.1.4'
H H 0.0000 0.0000 'International Tables Vol C Tables 4.2.6.8 and 6.1.1.4'
N N 0.0061 0.0033 'International Tables Vol C Tables 4.2.6.8 and 6.1.1.4'
Cl Cl 0.1484 0.1585 'International Tables Vol C Tables 4.2.6.8 and 6.1.1.4'
Ir Ir -1.4442 7.9887 'International Tables Vol C Tables 4.2.6.8 and 6.1.1.4'

loop_
_geom_angle_atom_site_label_1
_geom_angle_atom_site_label_2
_geom_angle_atom_site_label_3
_geom_angle
C1 Ir1 N1 85.59(12)
C1 Ir1 C17 94.31(13)
N1 Ir1 C17 121.77(15)
C1 Ir1 C18 103.42(14)
N1 Ir1 C18 158.71(13)
C17 Ir1 C18 39.40(15)
C1 Ir1 C16 121.70(14)
N1 Ir1 C16 93.82(13)
C17 Ir1 C16 39.14(16)
C18 Ir1 C16 64.98(15)
C1 Ir1 C19 139.35(15)
N1 Ir1 C19 134.89(14)
C17 Ir1 C19 63.81(13)
C18 Ir1 C19 37.96(15)
C16 Ir1 C19 62.56(14)
C1 Ir1 C20 157.72(13)
N1 Ir1 C20 101.69(12)
C17 Ir1 C20 63.87(14)
C18 Ir1 C20 63.17(14)
C16 Ir1 C20 37.63(15)
C19 Ir1 C20 36.24(14)
C1 Ir1 Cl1 89.23(9)
N1 Ir1 Cl1 89.60(8)
C17 Ir1 Cl1 148.60(13)
C18 Ir1 Cl1 109.53(11)
C16 Ir1 Cl1 149.04(12)
C19 Ir1 Cl1 93.86(9)
C20 Ir1 Cl1 111.64(11)
C11 N1 C15 118.5(3)
C11 N1 Ir1 121.0(2)
C15 N1 Ir1 118.0(2)
C11 N2 C2 126.0(3)
C11 N2 H2A 117.0
C2 N2 H2A 117.0
C6 C1 C2 117.0(3)
C6 C1 Ir1 122.7(2)
C2 C1 Ir1 120.0(2)
C3 C2 C1 120.8(3)
C3 C2 N2 116.9(3)
C1 C2 N2 122.3(3)
C4 C3 C2 119.9(3)
C4 C3 H3A 120.0
C2 C3 H3A 120.0
C3 C4 C5 122.0(3)
C3 C4 H4A 119.0
C5 C4 H4A 119.0
C4 C5 C6 116.5(3)
C4 C5 C7 120.9(4)
C6 C5 C7 122.5(4)
C1 C6 C5 123.7(3)
C1 C6 H6A 118.2
C5 C6 H6A 118.2
C9 C7 C8 114.4(7)
C9 C7 C10 103.9(6)
C8 C7 C10 104.9(7)
C9 C7 C5 114.7(4)
C8 C7 C5 108.3(5)
C10 C7 C5 110.0(5)
C7 C8 H8A 109.5
C7 C8 H8B 109.5
H8A C8 H8B 109.5
C7 C8 H8C 109.5
H8A C8 H8C 109.5
H8B C8 H8C 109.5
C7 C9 H9A 109.5
C7 C9 H9B 109.5
H9A C9 H9B 109.5
C7 C9 H9C 109.5
H9A C9 H9C 109.5
H9B C9 H9C 109.5
C7 C10 H10A 109.5
C7 C10 H10B 109.5
H10A C10 H10B 109.5
C7 C10 H10C 109.5
H10A C10 H10C 109.5
H10B C10 H10C 109.5
N1 C11 N2 120.5(3)
N1 C11 C12 120.7(3)
N2 C11 C12 118.8(3)
C13 C12 C11 118.9(4)
C13 C12 H12A 120.5
C11 C12 H12A 120.5
C12 C13 C14 120.0(4)
C12 C13 H13A 120.0
C14 C13 H13A 120.0
C15 C14 C13 118.5(4)
C15 C14 H14A 120.8
C13 C14 H14A 120.8
N1 C15 C14 123.2(4)
N1 C15 H15A 118.4
C14 C15 H15A 118.4
C20 C16 C17 108.6(3)
C20 C16 C21 124.8(5)
C17 C16 C21 126.4(4)
C20 C16 Ir1 75.2(2)
C17 C16 Ir1 69.4(2)
C21 C16 Ir1 125.0(3)
C16 C17 C18 106.9(3)
C16 C17 C22 127.3(5)
C18 C17 C22 125.7(5)
C16 C17 Ir1 71.5(2)
C18 C17 Ir1 70.9(2)
C22 C17 Ir1 125.0(3)
C19 C18 C17 106.9(3)
C19 C18 C24 125.6(4)
C17 C18 C24 126.9(5)
C19 C18 Ir1 73.7(2)
C17 C18 Ir1 69.66(19)
C24 C18 Ir1 128.9(3)
C20 C19 C18 110.4(3)
C20 C19 C25 124.8(4)
C18 C19 C25 124.8(4)
C20 C19 Ir1 73.6(2)
C18 C19 Ir1 68.3(2)
C25 C19 Ir1 125.3(3)
C19 C20 C16 107.2(3)
C19 C20 C23 127.0(4)
C16 C20 C23 125.8(4)
C19 C20 Ir1 70.1(2)
C16 C20 Ir1 67.15(19)
C23 C20 Ir1 128.9(3)
C16 C21 H21A 109.5
C16 C21 H21B 109.5
H21A C21 H21B 109.5
C16 C21 H21C 109.5
H21A C21 H21C 109.5
H21B C21 H21C 109.5
C17 C22 H22A 109.5
C17 C22 H22B 109.5
H22A C22 H22B 109.5
C17 C22 H22C 109.5
H22A C22 H22C 109.5
H22B C22 H22C 109.5
C20 C23 H23A 109.5
C20 C23 H23B 109.5
H23A C23 H23B 109.5
C20 C23 H23C 109.5
H23A C23 H23C 109.5
H23B C23 H23C 109.5
C18 C24 H24A 109.5
C18 C24 H24B 109.5
H24A C24 H24B 109.5
C18 C24 H24C 109.5
H24A C24 H24C 109.5
H24B C24 H24C 109.5
C19 C25 H25A 109.5
C19 C25 H25B 109.5
H25A C25 H25B 109.5
C19 C25 H25C 109.5
H25A C25 H25C 109.5
H25B C25 H25C 109.5

loop_
_geom_bond_atom_site_label_1
_geom_bond_atom_site_label_2
_geom_bond_distance
Ir1 C1 2.049(3)
Ir1 N1 2.106(3)
Ir1 C17 2.126(3)
Ir1 C18 2.143(3)
Ir1 C16 2.153(3)
Ir1 C19 2.214(4)
Ir1 C20 2.259(3)
Ir1 Cl1 2.4114(10)
N1 C11 1.343(4)
N1 C15 1.355(4)
N2 C11 1.346(5)
N2 C2 1.413(4)
N2 H2A 0.8600
C1 C6 1.388(5)
C1 C2 1.391(5)
C2 C3 1.388(5)
C3 C4 1.373(5)
C3 H3A 0.9300
C4 C5 1.379(6)
C4 H4A 0.9300
C5 C6 1.399(5)
C5 C7 1.523(6)
C6 H6A 0.9300
C7 C9 1.458(8)
C7 C8 1.497(10)
C7 C10 1.519(9)
C8 H8A 0.9600
C8 H8B 0.9600
C8 H8C 0.9600
C9 H9A 0.9600
C9 H9B 0.9600
C9 H9C 0.9600
C10 H10A 0.9600
C10 H10B 0.9600
C10 H10C 0.9600
C11 C12 1.412(5)
C12 C13 1.369(7)
C12 H12A 0.9300
C13 C14 1.378(6)
C13 H13A 0.9300
C14 C15 1.360(5)
C14 H14A 0.9300
C15 H15A 0.9300
C16 C20 1.427(5)
C16 C17 1.434(6)
C16 C21 1.496(5)
C17 C18 1.439(6)
C17 C22 1.507(5)
C18 C19 1.419(6)
C18 C24 1.501(6)
C19 C20 1.392(6)
C19 C25 1.513(5)
C20 C23 1.507(6)
C21 H21A 0.9600
C21 H21B 0.9600
C21 H21C 0.9600
C22 H22A 0.9600
C22 H22B 0.9600
C22 H22C 0.9600
C23 H23A 0.9600
C23 H23B 0.9600
C23 H23C 0.9600
C24 H24A 0.9600
C24 H24B 0.9600
C24 H24C 0.9600
C25 H25A 0.9600
C25 H25B 0.9600
C25 H25C 0.9600
